data_1555730
loop_
_publ_author_name
'Luo, Bo'
'Gao, Jin-Ming'
'Lautens, Mark'

_publ_section_title
;
 Palladium-Catalyzed Norbornene-Mediated Tandem Amination/Cyanation
 Reaction: A Method for the Synthesis of ortho-Aminated Benzonitriles.
;
_journal_issue 17
_journal_name_full 'Organic letters'
_journal_page_first 4166
_journal_page_last 4169
_journal_paper_doi 10.1021/acs.orglett.6b02249
_journal_volume 18
_journal_year 2016
_chemical_formula_moiety 'C12 H14 N2 O'
_chemical_formula_sum 'C12 H14 N2 O'
_chemical_formula_weight 202.25
_space_group_crystal_system monoclinic
_space_group_IT_number 9
_space_group_name_Hall 'C -2yc'
_space_group_name_H-M_alt 'C 1 c 1'
_atom_sites_solution_hydrogens geom
_audit_creation_method SHELXL-2014/7
_cell_angle_alpha 90
_cell_angle_beta 104.569(5)
_cell_angle_gamma 90
_cell_formula_units_Z 4
_cell_length_a 8.1402(13)
_cell_length_b 15.085(2)
_cell_length_c 8.9672(14)
_cell_measurement_reflns_used 3288
_cell_measurement_temperature 147(2)
_cell_measurement_theta_max 26.96
_cell_measurement_theta_min 2.70
_cell_volume 1065.7(3)
_computing_cell_refinement APEX2
_computing_data_collection 'APEX2 (Bruker, 2014)'
_computing_data_reduction 'SAINT (Bruker, 2014)'
_computing_molecular_graphics 'PLATON (Spek, 2009)'
_computing_publication_material 'SHELXTL (Sheldrick, 2008)'
_computing_structure_refinement 'SHELXL-2014/7 (Sheldrick, 2015b)'
_computing_structure_solution 'SHELXT (Sheldrick, 2015a)'
_diffrn_ambient_temperature 147(2)
_diffrn_measured_fraction_theta_full 1.000
_diffrn_measured_fraction_theta_max 1.000
_diffrn_measurement_device_type 'Bruker Kappa APEX-DUO CCD'
_diffrn_measurement_method '\f and \w scans'
_diffrn_radiation_type MoK\a
_diffrn_radiation_wavelength 0.71073
_diffrn_reflns_av_R_equivalents 0.0308
_diffrn_reflns_av_unetI/netI 0.0322
_diffrn_reflns_Laue_measured_fraction_full 1.000
_diffrn_reflns_Laue_measured_fraction_max 1.000
_diffrn_reflns_limit_h_max 10
_diffrn_reflns_limit_h_min -9
_diffrn_reflns_limit_k_max 19
_diffrn_reflns_limit_k_min -19
_diffrn_reflns_limit_l_max 11
_diffrn_reflns_limit_l_min -11
_diffrn_reflns_number 9447
_diffrn_reflns_point_group_measured_fraction_full 0.984
_diffrn_reflns_point_group_measured_fraction_max 0.967
_diffrn_reflns_theta_full 25.242
_diffrn_reflns_theta_max 27.499
_diffrn_reflns_theta_min 2.701
_diffrn_source 'sealed tube with Bruker Triumph monochromator'
_exptl_absorpt_coefficient_mu 0.082
_exptl_absorpt_correction_T_max 0.7456
_exptl_absorpt_correction_T_min 0.6894
_exptl_absorpt_correction_type multi-scan
_exptl_absorpt_process_details 'SADABS (Sheldrick, 1996)'
_exptl_crystal_colour colourless
_exptl_crystal_density_diffrn 1.261
_exptl_crystal_description plate
_exptl_crystal_F_000 432
_exptl_crystal_size_max 0.330
_exptl_crystal_size_mid 0.230
_exptl_crystal_size_min 0.130
_refine_diff_density_max 0.161
_refine_diff_density_min -0.216
_refine_diff_density_rms 0.048
_refine_ls_extinction_method none
_refine_ls_goodness_of_fit_ref 1.023
_refine_ls_hydrogen_treatment constr
_refine_ls_matrix_type full
_refine_ls_number_parameters 137
_refine_ls_number_reflns 2362
_refine_ls_number_restraints 2
_refine_ls_restrained_S_all 1.023
_refine_ls_R_factor_all 0.0455
_refine_ls_R_factor_gt 0.0369
_refine_ls_shift/su_max 0.002
_refine_ls_shift/su_mean 0.000
_refine_ls_structure_factor_coef Fsqd
_refine_ls_weighting_details 'w=1/[\s^2^(Fo^2^)+(0.0483P)^2^+0.2306P] where P=(Fo^2^+2Fc^2^)/3'
_refine_ls_weighting_scheme calc
_refine_ls_wR_factor_gt 0.0852
_refine_ls_wR_factor_ref 0.0897
_reflns_Friedel_coverage 0.927
_reflns_Friedel_fraction_full 0.969
_reflns_Friedel_fraction_max 0.933
_reflns_number_gt 2107
_reflns_number_total 2362
_reflns_threshold_expression 'I > 2\s(I)'
_cod_data_source_file ol6b02249_si_002.cif
_cod_data_source_block d1680_a
_cod_original_sg_symbol_H-M 'C c'
_cod_database_code 1555730
_shelx_shelxl_version_number 2014/7
_shelx_space_group_comment
; 
The symmetry employed for this shelxl refinement is uniquely defined 
by the following loop, which should always be used as a source of 
symmetry information in preference to the above space-group names. 
They are only intended as comments. 
;
_shelx_estimated_absorpt_t_min 0.973
_shelx_estimated_absorpt_t_max 0.989

loop_
_space_group_symop_operation_xyz
'x, y, z'
'x, -y, z+1/2'
'x+1/2, y+1/2, z'
'x+1/2, -y+1/2, z+1/2'

loop_
_atom_site_label
_atom_site_type_symbol
_atom_site_fract_x
_atom_site_fract_y
_atom_site_fract_z
_atom_site_U_iso_or_equiv
_atom_site_adp_type
_atom_site_occupancy
_atom_site_site_symmetry_order
_atom_site_calc_flag
_atom_site_refinement_flags_posn
_atom_site_refinement_flags_adp
O1 O 0.8536(2) 0.41108(11) 0.90688(18) 0.0277(4) Uani 1 1 d . .
N1 N 0.7144(3) 0.31583(15) 0.3085(2) 0.0308(5) Uani 1 1 d . .
N2 N 0.5786(2) 0.37427(12) 0.64591(19) 0.0188(4) Uani 1 1 d . .
C1 C 0.1255(3) 0.39466(18) 0.4323(3) 0.0316(6) Uani 1 1 d . .
H1A H 0.0176 0.4031 0.4529 0.038 Uiso 1 1 calc R U
C2 C 0.1355(3) 0.38504(17) 0.2814(3) 0.0285(6) Uani 1 1 d . .
H2A H 0.0352 0.3883 0.1999 0.034 Uiso 1 1 calc R U
C3 C 0.2906(3) 0.37064(15) 0.2481(3) 0.0232(6) Uani 1 1 d . .
C4 C 0.4366(3) 0.36639(14) 0.3723(3) 0.0186(5) Uani 1 1 d . .
C5 C 0.4287(3) 0.37926(14) 0.5272(2) 0.0190(5) Uani 1 1 d . .
C6 C 0.2689(3) 0.39233(16) 0.5536(3) 0.0263(5) Uani 1 1 d . .
H6A H 0.2585 0.3997 0.6561 0.032 Uiso 1 1 calc R U
C7 C 0.5932(3) 0.33954(15) 0.3391(3) 0.0207(5) Uani 1 1 d . .
C8 C 0.3029(3) 0.35761(18) 0.0856(3) 0.0292(6) Uani 1 1 d . .
H8A H 0.1889 0.3590 0.0159 0.044 Uiso 1 1 calc R U
H8B H 0.3559 0.3002 0.0767 0.044 Uiso 1 1 calc R U
H8C H 0.3719 0.4051 0.0579 0.044 Uiso 1 1 calc R U
C9 C 0.7117(3) 0.43945(15) 0.6404(3) 0.0225(5) Uani 1 1 d . .
H9A H 0.6765 0.4991 0.6666 0.027 Uiso 1 1 calc R U
H9B H 0.7291 0.4418 0.5351 0.027 Uiso 1 1 calc R U
C10 C 0.8746(3) 0.41286(17) 0.7536(3) 0.0267(5) Uani 1 1 d . .
H10A H 0.9096 0.3534 0.7263 0.032 Uiso 1 1 calc R U
H10B H 0.9653 0.4555 0.7479 0.032 Uiso 1 1 calc R U
C11 C 0.5567(3) 0.36939(16) 0.8042(2) 0.0224(5) Uani 1 1 d . .
H11A H 0.4723 0.3231 0.8099 0.027 Uiso 1 1 calc R U
H11B H 0.5145 0.4269 0.8327 0.027 Uiso 1 1 calc R U
C12 C 0.7252(3) 0.34749(17) 0.9147(3) 0.0259(5) Uani 1 1 d . .
H12A H 0.7108 0.3458 1.0210 0.031 Uiso 1 1 calc R U
H12B H 0.7623 0.2880 0.8900 0.031 Uiso 1 1 calc R U

loop_
_atom_site_aniso_label
_atom_site_aniso_U_11
_atom_site_aniso_U_22
_atom_site_aniso_U_33
_atom_site_aniso_U_23
_atom_site_aniso_U_13
_atom_site_aniso_U_12
O1 0.0265(9) 0.0356(9) 0.0175(8) -0.0051(7) -0.0006(6) -0.0036(7)
N1 0.0276(11) 0.0427(13) 0.0227(10) -0.0002(9) 0.0076(9) 0.0025(9)
N2 0.0187(10) 0.0233(10) 0.0144(9) 0.0001(7) 0.0040(8) -0.0032(7)
C1 0.0203(13) 0.0399(14) 0.0341(15) -0.0017(12) 0.0062(11) 0.0055(11)
C2 0.0222(14) 0.0346(15) 0.0240(13) -0.0003(10) -0.0031(10) 0.0050(11)
C3 0.0261(14) 0.0216(13) 0.0201(13) 0.0019(9) 0.0023(11) 0.0012(9)
C4 0.0183(11) 0.0185(10) 0.0190(11) 0.0011(9) 0.0046(9) -0.0010(9)
C5 0.0197(12) 0.0178(11) 0.0186(12) 0.0008(8) 0.0032(10) -0.0008(9)
C6 0.0232(12) 0.0337(14) 0.0224(12) -0.0025(10) 0.0064(9) 0.0035(10)
C7 0.0246(12) 0.0239(11) 0.0120(9) 0.0010(9) 0.0014(9) -0.0033(10)
C8 0.0300(14) 0.0366(14) 0.0177(12) 0.0001(10) 0.0001(10) 0.0020(11)
C9 0.0257(13) 0.0212(11) 0.0208(11) -0.0016(9) 0.0063(10) -0.0045(9)
C10 0.0235(13) 0.0350(13) 0.0211(13) -0.0042(10) 0.0047(10) -0.0057(10)
C11 0.0255(13) 0.0266(12) 0.0160(12) 0.0002(9) 0.0068(10) -0.0007(9)
C12 0.0310(13) 0.0291(12) 0.0166(11) 0.0006(10) 0.0042(10) 0.0012(10)

loop_
_atom_type_symbol
_atom_type_description
_atom_type_scat_dispersion_real
_atom_type_scat_dispersion_imag
_atom_type_scat_source
C C 0.0033 0.0016 'International Tables Vol C Tables 4.2.6.8 and 6.1.1.4'
H H 0.0000 0.0000 'International Tables Vol C Tables 4.2.6.8 and 6.1.1.4'
N N 0.0061 0.0033 'International Tables Vol C Tables 4.2.6.8 and 6.1.1.4'
O O 0.0106 0.0060 'International Tables Vol C Tables 4.2.6.8 and 6.1.1.4'

loop_
_geom_angle_atom_site_label_1
_geom_angle_atom_site_label_2
_geom_angle_atom_site_label_3
_geom_angle
C10 O1 C12 108.96(17)
C5 N2 C9 116.40(17)
C5 N2 C11 116.06(18)
C9 N2 C11 109.47(17)
C6 C1 C2 121.4(2)
C6 C1 H1A 119.3
C2 C1 H1A 119.3
C1 C2 C3 120.5(2)
C1 C2 H2A 119.7
C3 C2 H2A 119.7
C2 C3 C4 118.0(2)
C2 C3 C8 121.1(2)
C4 C3 C8 120.8(2)
C3 C4 C5 121.9(2)
C3 C4 C7 117.7(2)
C5 C4 C7 120.1(2)
C6 C5 N2 123.28(19)
C6 C5 C4 117.38(19)
N2 C5 C4 119.28(19)
C1 C6 C5 120.6(2)
C1 C6 H6A 119.7
C5 C6 H6A 119.7
N1 C7 C4 177.3(2)
C3 C8 H8A 109.5
C3 C8 H8B 109.5
H8A C8 H8B 109.5
C3 C8 H8C 109.5
H8A C8 H8C 109.5
H8B C8 H8C 109.5
N2 C9 C10 109.23(18)
N2 C9 H9A 109.8
C10 C9 H9A 109.8
N2 C9 H9B 109.8
C10 C9 H9B 109.8
H9A C9 H9B 108.3
O1 C10 C9 110.82(19)
O1 C10 H10A 109.5
C9 C10 H10A 109.5
O1 C10 H10B 109.5
C9 C10 H10B 109.5
H10A C10 H10B 108.1
N2 C11 C12 109.40(19)
N2 C11 H11A 109.8
C12 C11 H11A 109.8
N2 C11 H11B 109.8
C12 C11 H11B 109.8
H11A C11 H11B 108.2
O1 C12 C11 111.96(19)
O1 C12 H12A 109.2
C11 C12 H12A 109.2
O1 C12 H12B 109.2
C11 C12 H12B 109.2
H12A C12 H12B 107.9

loop_
_geom_bond_atom_site_label_1
_geom_bond_atom_site_label_2
_geom_bond_distance
O1 C10 1.427(3)
O1 C12 1.433(3)
N1 C7 1.145(3)
N2 C5 1.405(3)
N2 C9 1.473(3)
N2 C11 1.476(3)
C1 C6 1.382(4)
C1 C2 1.384(4)
C1 H1A 0.9500
C2 C3 1.386(3)
C2 H2A 0.9500
C3 C4 1.411(3)
C3 C8 1.498(3)
C4 C5 1.421(3)
C4 C7 1.438(3)
C5 C6 1.393(3)
C6 H6A 0.9500
C8 H8A 0.9800
C8 H8B 0.9800
C8 H8C 0.9800
C9 C10 1.508(3)
C9 H9A 0.9900
C9 H9B 0.9900
C10 H10A 0.9900
C10 H10B 0.9900
C11 C12 1.512(3)
C11 H11A 0.9900
C11 H11B 0.9900
C12 H12A 0.9900
C12 H12B 0.9900

loop_
_geom_torsion_atom_site_label_1
_geom_torsion_atom_site_label_2
_geom_torsion_atom_site_label_3
_geom_torsion_atom_site_label_4
_geom_torsion
C6 C1 C2 C3 1.5(4)
C1 C2 C3 C4 -0.1(4)
C1 C2 C3 C8 178.3(2)
C2 C3 C4 C5 -2.1(3)
C8 C3 C4 C5 179.4(2)
C2 C3 C4 C7 171.7(2)
C8 C3 C4 C7 -6.8(3)
C9 N2 C5 C6 -121.7(2)
C11 N2 C5 C6 9.4(3)
C9 N2 C5 C4 61.4(3)
C11 N2 C5 C4 -167.53(19)
C3 C4 C5 C6 2.9(3)
C7 C4 C5 C6 -170.7(2)
C3 C4 C5 N2 -180.0(2)
C7 C4 C5 N2 6.4(3)
C2 C1 C6 C5 -0.6(4)
N2 C5 C6 C1 -178.5(2)
C4 C5 C6 C1 -1.5(3)
C5 N2 C9 C10 -167.97(18)
C11 N2 C9 C10 57.9(2)
C12 O1 C10 C9 60.7(2)
N2 C9 C10 O1 -60.9(2)
C5 N2 C11 C12 169.65(19)
C9 N2 C11 C12 -56.1(2)
C10 O1 C12 C11 -59.3(2)
N2 C11 C12 O1 57.5(2)
